data_7249100
loop_
_publ_author_name
'Vaganova, Tamara'
'Gatilov, Yurij'
'Kryuchkova, Natalia'
'Pishchur, Denis'
'Malykhin, Evgenij'

_publ_section_title
;
 Competition of intermolecular interactions in the self-assembly of
 co-crystals of trifluoro-meta-arylenediamines (benzene, nitrobenzene,
 pyridine) with 12-, 15-, and 18-membered crown ethers
;
_journal_issue 34
_journal_name_full CrystEngComm
_journal_page_first 4602
_journal_page_last 4616
_journal_paper_doi 10.1039/D4CE00612G
_journal_volume 26
_journal_year 2024
_chemical_formula_moiety '2(C5 H4 F3 N3), C8 H16 O4'
_chemical_formula_sum 'C18 H24 F6 N6 O4'
_chemical_formula_weight 502.43
_chemical_melting_point 351
_chemical_name_systematic
;
Co-crystal of 2,4-diaminotrifluoropyridine and 12-crown-4, 2:1
;
_space_group_crystal_system triclinic
_space_group_IT_number 2
_space_group_name_Hall '-P 1'
_space_group_name_H-M_alt 'P -1'
_atom_sites_solution_hydrogens mixed
_atom_sites_solution_primary direct
_atom_sites_solution_secondary difmap
_audit_creation_method SHELXL-2018/3
_audit_update_record
;
2024-06-14 deposited with the CCDC.	2024-07-22 downloaded from the CCDC.
;
_cell_angle_alpha 88.963(2)
_cell_angle_beta 87.032(2)
_cell_angle_gamma 81.176(2)
_cell_formula_units_Z 1
_cell_length_a 5.7104(2)
_cell_length_b 9.5020(4)
_cell_length_c 10.2481(5)
_cell_measurement_reflns_used 8454
_cell_measurement_temperature 296(2)
_cell_measurement_theta_max 29.17
_cell_measurement_theta_min 2.17
_cell_volume 548.72(4)
_computing_cell_refinement 'Bruker SAINT'
_computing_data_collection 'Bruker APEX2'
_computing_data_reduction 'Bruker SAINT'
_computing_molecular_graphics 'Bruker SHELXTL'
_computing_publication_material 'Bruker SHELXTL'
_computing_structure_refinement 'SHELXL-2018/3 (Sheldrick, 2018)'
_computing_structure_solution 'SHELXS-97 (Sheldrick, 2008)'
_diffrn_ambient_temperature 296(2)
_diffrn_measured_fraction_theta_full 0.998
_diffrn_measured_fraction_theta_max 0.996
_diffrn_measurement_device_type 'Bruker APEX-II CCD'
_diffrn_measurement_method '\f and \w scans'
_diffrn_radiation_type MoK\a
_diffrn_radiation_wavelength 0.71073
_diffrn_reflns_av_R_equivalents 0.0340
_diffrn_reflns_av_unetI/netI 0.0190
_diffrn_reflns_Laue_measured_fraction_full 0.998
_diffrn_reflns_Laue_measured_fraction_max 0.996
_diffrn_reflns_limit_h_max 7
_diffrn_reflns_limit_h_min -7
_diffrn_reflns_limit_k_max 13
_diffrn_reflns_limit_k_min -13
_diffrn_reflns_limit_l_max 14
_diffrn_reflns_limit_l_min -14
_diffrn_reflns_number 19664
_diffrn_reflns_point_group_measured_fraction_full 0.998
_diffrn_reflns_point_group_measured_fraction_max 0.996
_diffrn_reflns_theta_full 25.000
_diffrn_reflns_theta_max 29.171
_diffrn_reflns_theta_min 2.929
_diffrn_source 'sealed tube'
_exptl_absorpt_coefficient_mu 0.142
_exptl_absorpt_correction_T_max 0.9703
_exptl_absorpt_correction_T_min 0.9323
_exptl_absorpt_correction_type multi-scan
_exptl_absorpt_process_details SADABS-2008/1
_exptl_crystal_colour colourless
_exptl_crystal_density_diffrn 1.520
_exptl_crystal_description prism
_exptl_crystal_F_000 260
_exptl_crystal_size_max 0.410
_exptl_crystal_size_mid 0.250
_exptl_crystal_size_min 0.210
_refine_diff_density_max 0.237
_refine_diff_density_min -0.200
_refine_diff_density_rms 0.037
_refine_ls_extinction_coef 0.025(5)
_refine_ls_extinction_expression Fc^*^=kFc[1+0.001xFc^2^\l^3^/sin(2\q)]^-1/4^
_refine_ls_extinction_method 'SHELXL-2018/3 (Sheldrick 2018)'
_refine_ls_goodness_of_fit_ref 1.057
_refine_ls_hydrogen_treatment mixed
_refine_ls_matrix_type full
_refine_ls_number_parameters 171
_refine_ls_number_reflns 2944
_refine_ls_number_restraints 0
_refine_ls_restrained_S_all 1.057
_refine_ls_R_factor_all 0.0458
_refine_ls_R_factor_gt 0.0353
_refine_ls_shift/su_max 0.001
_refine_ls_shift/su_mean 0.000
_refine_ls_structure_factor_coef Fsqd
_refine_ls_weighting_details 'w=1/[\s^2^(Fo^2^)+(0.0492P)^2^+0.0857P] where P=(Fo^2^+2Fc^2^)/3'
_refine_ls_weighting_scheme calc
_refine_ls_wR_factor_gt 0.0987
_refine_ls_wR_factor_ref 0.1078
_reflns_Friedel_coverage 0.000
_reflns_number_gt 2344
_reflns_number_total 2944
_reflns_threshold_expression 'I > 2\s(I)'
_cod_data_source_file d4ce00612g2.cif
_cod_data_source_block m403_2B12cr4
_cod_depositor_comments 'Adding full bibliography for 7249096--7249100.cif.'
_cod_database_code 7249100
_shelx_shelxl_version_number 2018/3
_shelx_space_group_comment
;
The symmetry employed for this shelxl refinement is uniquely defined
by the following loop, which should always be used as a source of
symmetry information in preference to the above space-group names.
They are only intended as comments.
;
_shelx_estimated_absorpt_t_min 0.944
_shelx_estimated_absorpt_t_max 0.971

loop_
_space_group_symop_operation_xyz
'x, y, z'
'-x, -y, -z'

loop_
_atom_site_label
_atom_site_type_symbol
_atom_site_fract_x
_atom_site_fract_y
_atom_site_fract_z
_atom_site_U_iso_or_equiv
_atom_site_adp_type
_atom_site_occupancy
_atom_site_site_symmetry_order
_atom_site_calc_flag
_atom_site_refinement_flags_posn
_atom_site_refinement_flags_adp
_atom_site_refinement_flags_occupancy
_atom_site_disorder_assembly
_atom_site_disorder_group
N1 N 0.25410(17) 0.04963(10) 0.89628(9) 0.0435(2) Uani 1 1 d . . . . .
F1 F 0.40206(16) 0.36683(8) 1.03695(8) 0.0631(2) Uani 1 1 d . . . . .
N2 N 0.0830(2) 0.17836(14) 1.07611(11) 0.0581(3) Uani 1 1 d . . . . .
H1 H -0.016(3) 0.1125(17) 1.0835(14) 0.056(4) Uiso 1 1 d . . . . .
H2 H 0.086(3) 0.2375(18) 1.1320(16) 0.062(4) Uiso 1 1 d . . . . .
F2 F 0.73768(15) 0.10145(9) 0.66925(7) 0.0625(2) Uani 1 1 d . . . . .
C2 C 0.2499(2) 0.16119(11) 0.97601(10) 0.0397(2) Uani 1 1 d . . . . .
N3 N 0.7330(2) 0.33707(12) 0.82728(12) 0.0546(3) Uani 1 1 d . . . . .
H3 H 0.731(3) 0.4056(18) 0.8793(16) 0.064(4) Uiso 1 1 d . . . . .
H4 H 0.841(3) 0.3249(16) 0.7659(16) 0.061(4) Uiso 1 1 d . . . . .
F3 F 0.41841(16) -0.07786(9) 0.72292(8) 0.0672(3) Uani 1 1 d . . . . .
C3 C 0.4116(2) 0.25492(11) 0.95423(10) 0.0410(2) Uani 1 1 d . . . . .
C4 C 0.58167(19) 0.24168(11) 0.85192(10) 0.0393(2) Uani 1 1 d . . . . .
C5 C 0.5792(2) 0.12389(12) 0.77267(10) 0.0422(3) Uani 1 1 d . . . . .
C6 C 0.4166(2) 0.03583(12) 0.80018(11) 0.0435(3) Uani 1 1 d . . . . .
O1 O 0.11204(15) 0.33406(9) 0.60755(8) 0.0482(2) Uani 1 1 d . . . . .
O2 O 0.01238(16) 0.36000(9) 0.32267(8) 0.0491(2) Uani 1 1 d . . . . .
C7 C 0.2686(2) 0.43669(12) 0.59681(12) 0.0451(3) Uani 1 1 d . . . . .
H7A H 0.259300 0.482332 0.511406 0.054 Uiso 1 1 calc R U . . .
H7B H 0.430504 0.390417 0.606362 0.054 Uiso 1 1 calc R U . . .
C8 C 0.1594(2) 0.22500(13) 0.51151(12) 0.0493(3) Uani 1 1 d . . . . .
H8A H 0.158997 0.132921 0.553897 0.059 Uiso 1 1 calc R U . . .
H8B H 0.315900 0.226422 0.470452 0.059 Uiso 1 1 calc R U . . .
C9 C -0.0198(2) 0.24376(12) 0.40923(12) 0.0482(3) Uani 1 1 d . . . . .
H9A H -0.006374 0.156876 0.359323 0.058 Uiso 1 1 calc R U . . .
H9B H -0.177852 0.261128 0.450928 0.058 Uiso 1 1 calc R U . . .
C10 C -0.2009(2) 0.45378(14) 0.29862(12) 0.0517(3) Uani 1 1 d . . . . .
H10A H -0.328802 0.398251 0.292161 0.062 Uiso 1 1 calc R U . . .
H10B H -0.181434 0.501977 0.215405 0.062 Uiso 1 1 calc R U . . .

loop_
_atom_site_aniso_label
_atom_site_aniso_U_11
_atom_site_aniso_U_22
_atom_site_aniso_U_33
_atom_site_aniso_U_23
_atom_site_aniso_U_13
_atom_site_aniso_U_12
N1 0.0520(5) 0.0408(5) 0.0393(5) -0.0066(4) 0.0038(4) -0.0131(4)
F1 0.0850(6) 0.0522(4) 0.0559(5) -0.0255(3) 0.0194(4) -0.0273(4)
N2 0.0696(7) 0.0613(7) 0.0471(6) -0.0200(5) 0.0214(5) -0.0274(6)
F2 0.0718(5) 0.0604(5) 0.0545(5) -0.0169(4) 0.0283(4) -0.0165(4)
C2 0.0478(6) 0.0384(5) 0.0328(5) -0.0032(4) 0.0023(4) -0.0070(4)
N3 0.0614(7) 0.0502(6) 0.0550(6) -0.0127(5) 0.0154(5) -0.0223(5)
F3 0.0853(6) 0.0569(5) 0.0633(5) -0.0317(4) 0.0193(4) -0.0269(4)
C3 0.0540(6) 0.0347(5) 0.0347(5) -0.0077(4) 0.0026(4) -0.0085(4)
C4 0.0451(6) 0.0353(5) 0.0372(5) -0.0005(4) -0.0004(4) -0.0064(4)
C5 0.0489(6) 0.0403(5) 0.0361(5) -0.0054(4) 0.0080(4) -0.0051(4)
C6 0.0552(6) 0.0375(5) 0.0380(5) -0.0103(4) 0.0028(5) -0.0084(4)
O1 0.0530(5) 0.0504(5) 0.0429(4) -0.0118(4) 0.0108(3) -0.0168(4)
O2 0.0591(5) 0.0452(4) 0.0429(4) -0.0045(3) 0.0088(4) -0.0111(4)
C7 0.0411(6) 0.0477(6) 0.0471(6) 0.0000(5) 0.0007(5) -0.0100(5)
C8 0.0538(7) 0.0422(6) 0.0497(6) -0.0091(5) 0.0059(5) -0.0029(5)
C9 0.0607(7) 0.0395(6) 0.0460(6) -0.0069(5) 0.0038(5) -0.0147(5)
C10 0.0633(8) 0.0514(7) 0.0432(6) -0.0027(5) -0.0105(5) -0.0148(6)

loop_
_atom_type_symbol
_atom_type_description
_atom_type_scat_dispersion_real
_atom_type_scat_dispersion_imag
_atom_type_scat_source
C C 0.0033 0.0016 'International Tables Vol C Tables 4.2.6.8 and 6.1.1.4'
H H 0.0000 0.0000 'International Tables Vol C Tables 4.2.6.8 and 6.1.1.4'
N N 0.0061 0.0033 'International Tables Vol C Tables 4.2.6.8 and 6.1.1.4'
O O 0.0106 0.0060 'International Tables Vol C Tables 4.2.6.8 and 6.1.1.4'
F F 0.0171 0.0103 'International Tables Vol C Tables 4.2.6.8 and 6.1.1.4'

loop_
_geom_angle_atom_site_label_1
_geom_angle_atom_site_label_2
_geom_angle_atom_site_label_3
_geom_angle
_geom_angle_site_symmetry_1
_geom_angle_site_symmetry_3
_geom_angle_publ_flag
C6 N1 C2 116.73(10) . . ?
N1 C2 N2 118.02(10) . . ?
N1 C2 C3 120.07(10) . . ?
N2 C2 C3 121.92(10) . . ?
F1 C3 C2 118.47(9) . . ?
F1 C3 C4 118.17(10) . . ?
C2 C3 C4 123.37(10) . . ?
N3 C4 C3 123.29(10) . . ?
N3 C4 C5 122.42(10) . . ?
C3 C4 C5 114.25(10) . . ?
C6 C5 F2 121.70(10) . . ?
C6 C5 C4 119.26(10) . . ?
F2 C5 C4 119.03(10) . . ?
N1 C6 C5 126.31(10) . . ?
N1 C6 F3 115.40(10) . . ?
C5 C6 F3 118.30(10) . . ?
C7 O1 C8 114.01(9) . . ?
C10 O2 C9 114.08(9) . . ?
O1 C7 C10 109.30(10) . 2_566 ?
O1 C8 C9 111.89(10) . . ?
O2 C9 C8 111.51(10) . . ?
O2 C10 C7 113.03(10) . 2_566 ?

loop_
_geom_bond_atom_site_label_1
_geom_bond_atom_site_label_2
_geom_bond_distance
_geom_bond_site_symmetry_2
_geom_bond_publ_flag
N1 C6 1.3119(14) . ?
N1 C2 1.3466(13) . ?
F1 C3 1.3647(11) . ?
N2 C2 1.3580(14) . ?
F2 C5 1.3556(12) . ?
C2 C3 1.3854(15) . ?
N3 C4 1.3572(15) . ?
F3 C6 1.3494(12) . ?
C3 C4 1.3856(15) . ?
C4 C5 1.3969(15) . ?
C5 C6 1.3578(16) . ?
O1 C7 1.4197(13) . ?
O1 C8 1.4280(13) . ?
O2 C10 1.4241(16) . ?
O2 C9 1.4321(14) . ?
C7 C10 1.5017(17) 2_566 ?
C8 C9 1.4919(18) . ?
